data_7001348
loop_
_publ_author_name
'Hounjet, Lindsay J.'
'Bierenstiel, Matthias'
'Ferguson, Michael J.'
'McDonald, Robert'
'Cowie, Martin'

_publ_section_title
;
 Mono- and binuclear complexes of rhodium involving a new series of
 hemilabile o-phosphinoaniline ligands
;
_journal_issue 21
_journal_name_full 'Dalton Transactions'
_journal_page_first 4213
_journal_page_last 4226
_journal_paper_doi 10.1039/b822170g
_journal_year 2009
_chemical_formula_moiety 'C22 H24 Cl N3 O P Rh'
_chemical_formula_sum 'C22 H24 Cl N3 O P Rh'
_chemical_formula_weight 515.77
_chemical_name_systematic
;
?
;
_space_group_IT_number 2
_symmetry_cell_setting triclinic
_symmetry_space_group_name_Hall '-P 1'
_symmetry_space_group_name_H-M 'P -1'
_atom_sites_solution_hydrogens geom
_atom_sites_solution_primary direct
_atom_sites_solution_secondary difmap
_audit_creation_method SHELXL-97
_cell_angle_alpha 85.0063(12)
_cell_angle_beta 77.9072(12)
_cell_angle_gamma 72.8739(11)
_cell_formula_units_Z 2
_cell_length_a 9.3726(8)
_cell_length_b 11.3968(10)
_cell_length_c 11.4388(10)
_cell_measurement_reflns_used 5134
_cell_measurement_temperature 193(2)
_cell_measurement_theta_max 27.44
_cell_measurement_theta_min 2.32
_cell_volume 1141.36(17)
_computing_cell_refinement 'Bruker SAINT (Bruker, 1997)'
_computing_data_collection 'Bruker SMART (Bruker, 1997)'
_computing_data_reduction 'Bruker SAINT (Bruker, 1997)'
_computing_molecular_graphics 'Bruker SHELXTL (Bruker, 1997)'
_computing_publication_material 'Bruker SHELXTL (Bruker, 1997)'
_computing_structure_refinement 'SHELXL-97 (Sheldrick, 1997)'
_computing_structure_solution 'SHELXS-97 (Sheldrick, 1990)'
_diffrn_ambient_temperature 193(2)
_diffrn_detector_area_resol_mean 8.192
_diffrn_measured_fraction_theta_full 0.992
_diffrn_measured_fraction_theta_max 0.992
_diffrn_measurement_device_type 'Bruker PLATFORM diffractometer/SMART 1000 CCD area detector'
_diffrn_measurement_method '\w scans'
_diffrn_radiation_monochromator graphite
_diffrn_radiation_source 'fine-focus sealed tube'
_diffrn_radiation_type MoK\a
_diffrn_radiation_wavelength 0.71073
_diffrn_reflns_av_R_equivalents 0.0119
_diffrn_reflns_av_sigmaI/netI 0.0171
_diffrn_reflns_limit_h_max 12
_diffrn_reflns_limit_h_min -12
_diffrn_reflns_limit_k_max 14
_diffrn_reflns_limit_k_min -14
_diffrn_reflns_limit_l_max 14
_diffrn_reflns_limit_l_min -14
_diffrn_reflns_number 10067
_diffrn_reflns_theta_full 27.45
_diffrn_reflns_theta_max 27.45
_diffrn_reflns_theta_min 1.82
_diffrn_standards_decay_% 0
_diffrn_standards_interval_time 0
_diffrn_standards_number 0
_exptl_absorpt_coefficient_mu 0.953
_exptl_absorpt_correction_T_max 0.7898
_exptl_absorpt_correction_T_min 0.6848
_exptl_absorpt_correction_type integration
_exptl_absorpt_process_details 'Bruker SHELXTL (Bruker, 1997)'
_exptl_crystal_colour yellow
_exptl_crystal_density_diffrn 1.501
_exptl_crystal_density_method 'not measured'
_exptl_crystal_description prism
_exptl_crystal_F_000 524
_exptl_crystal_size_max 0.43
_exptl_crystal_size_mid 0.41
_exptl_crystal_size_min 0.26
_refine_diff_density_max 0.484
_refine_diff_density_min -0.589
_refine_diff_density_rms 0.090
_refine_ls_extinction_method none
_refine_ls_goodness_of_fit_ref 1.104
_refine_ls_hydrogen_treatment constr
_refine_ls_matrix_type full
_refine_ls_number_parameters 264
_refine_ls_number_reflns 5172
_refine_ls_number_restraints 0
_refine_ls_restrained_S_all 1.104
_refine_ls_R_factor_all 0.0216
_refine_ls_R_factor_gt 0.0206
_refine_ls_shift/su_max 0.002
_refine_ls_shift/su_mean 0.000
_refine_ls_structure_factor_coef Fsqd
_refine_ls_weighting_details 'calc w=1/[\s^2^(Fo^2^)+(0.0327P)^2^+0.3460P] where P=(Fo^2^+2Fc^2^)/3'
_refine_ls_weighting_scheme calc
_refine_ls_wR_factor_gt 0.0569
_refine_ls_wR_factor_ref 0.0576
_reflns_number_gt 4964
_reflns_number_total 5172
_reflns_threshold_expression I>2\s(I)
_cod_data_source_file b822170g.txt
_cod_data_source_block compound(7)
_cod_depositor_comments
;
The following automatic conversions were performed:
'_symmetry_cell_setting' value 'Triclinic' changed to 'triclinic'
according to '/home/saulius/struct/CIF-dictionaries/cif_core.dic'
dictionary named 'cif_core.dic' version 2.4.1 from 2010-06-29.

Automatic conversion script
Id: cif_fix_enum 1527 2010-12-29 10:47:43Z saulius 
;
_cod_database_code 7001348

loop_
_symmetry_equiv_pos_as_xyz
'x, y, z'
'-x, -y, -z'

loop_
_atom_site_label
_atom_site_type_symbol
_atom_site_fract_x
_atom_site_fract_y
_atom_site_fract_z
_atom_site_U_iso_or_equiv
_atom_site_adp_type
_atom_site_occupancy
_atom_site_symmetry_multiplicity
_atom_site_calc_flag
_atom_site_refinement_flags
_atom_site_disorder_assembly
_atom_site_disorder_group
Rh Rh 0.218969(12) 0.099411(9) 0.311255(9) 0.02336(5) Uani 1 1 d . . .
Cl Cl 0.22942(5) -0.08655(4) 0.42549(4) 0.03919(10) Uani 1 1 d . . .
P P 0.18144(4) 0.26610(3) 0.19276(3) 0.02262(8) Uani 1 1 d . . .
O O 0.53144(16) 0.09286(15) 0.32820(18) 0.0625(4) Uani 1 1 d . . .
N1 N -0.01518(14) 0.11800(12) 0.31343(12) 0.0280(3) Uani 1 1 d . . .
H1N H -0.0581 0.1027 0.3921 0.034 Uiso 1 1 calc R . .
N2 N 0.50875(17) 0.18390(15) 0.04350(14) 0.0425(3) Uani 1 1 d . . .
H2N H 0.4834 0.2189 0.1133 0.051 Uiso 1 1 calc R . .
N3 N 0.16847(18) 0.37321(14) 0.43168(12) 0.0371(3) Uani 1 1 d . . .
H3N H 0.1291 0.3148 0.4206 0.044 Uiso 1 1 calc R . .
C1 C 0.4121(2) 0.09443(15) 0.31940(17) 0.0363(4) Uani 1 1 d . . .
C11 C -0.02507(17) 0.32143(13) 0.21866(13) 0.0253(3) Uani 1 1 d . . .
C12 C -0.10300(17) 0.24147(14) 0.28091(13) 0.0270(3) Uani 1 1 d . . .
C13 C -0.26087(19) 0.27761(17) 0.31050(17) 0.0375(4) Uani 1 1 d . . .
H13 H -0.3137 0.2233 0.3544 0.045 Uiso 1 1 calc R . .
C14 C -0.34075(19) 0.39375(18) 0.27538(18) 0.0415(4) Uani 1 1 d . . .
H14 H -0.4488 0.4186 0.2946 0.050 Uiso 1 1 calc R . .
C15 C -0.2641(2) 0.47418(16) 0.21226(16) 0.0364(4) Uani 1 1 d . . .
H15 H -0.3196 0.5534 0.1882 0.044 Uiso 1 1 calc R . .
C16 C -0.10687(19) 0.43856(14) 0.18455(14) 0.0310(3) Uani 1 1 d . . .
H16 H -0.0543 0.4938 0.1422 0.037 Uiso 1 1 calc R . .
C17 C -0.0349(2) 0.02350(17) 0.2406(2) 0.0446(4) Uani 1 1 d . . .
H17A H 0.0248 -0.0581 0.2636 0.053 Uiso 1 1 calc R . .
H17B H 0.0002 0.0402 0.1556 0.053 Uiso 1 1 calc R . .
H17C H -0.1427 0.0264 0.2547 0.053 Uiso 1 1 calc R . .
C21 C 0.24048(19) 0.23863(13) 0.03292(13) 0.0287(3) Uani 1 1 d . . .
C22 C 0.3971(2) 0.19516(14) -0.02082(15) 0.0338(3) Uani 1 1 d . . .
C23 C 0.4336(2) 0.16478(16) -0.14237(16) 0.0438(4) Uani 1 1 d . . .
H23 H 0.5374 0.1350 -0.1801 0.053 Uiso 1 1 calc R . .
C24 C 0.3219(3) 0.17738(17) -0.20731(16) 0.0492(5) Uani 1 1 d . . .
H24 H 0.3499 0.1568 -0.2893 0.059 Uiso 1 1 calc R . .
C25 C 0.1695(3) 0.21948(17) -0.15559(16) 0.0451(4) Uani 1 1 d . . .
H25 H 0.0932 0.2277 -0.2013 0.054 Uiso 1 1 calc R . .
C26 C 0.1300(2) 0.24951(15) -0.03564(14) 0.0346(3) Uani 1 1 d . . .
H26 H 0.0255 0.2781 0.0005 0.041 Uiso 1 1 calc R . .
C27 C 0.6671(2) 0.11668(19) 0.0016(2) 0.0517(5) Uani 1 1 d . . .
H27A H 0.6733 0.0335 -0.0194 0.062 Uiso 1 1 calc R . .
H27B H 0.7248 0.1120 0.0649 0.062 Uiso 1 1 calc R . .
H27C H 0.7099 0.1593 -0.0691 0.062 Uiso 1 1 calc R . .
C31 C 0.23699(17) 0.40036(13) 0.21693(13) 0.0255(3) Uani 1 1 d . . .
C32 C 0.21933(17) 0.43943(14) 0.33494(14) 0.0291(3) Uani 1 1 d . . .
C33 C 0.2489(2) 0.55127(16) 0.34831(17) 0.0385(4) Uani 1 1 d . . .
H33 H 0.2352 0.5806 0.4263 0.046 Uiso 1 1 calc R . .
C34 C 0.2974(2) 0.61896(16) 0.2504(2) 0.0446(4) Uani 1 1 d . . .
H34 H 0.3153 0.6946 0.2619 0.054 Uiso 1 1 calc R . .
C35 C 0.3204(2) 0.57835(16) 0.13609(19) 0.0441(4) Uani 1 1 d . . .
H35 H 0.3575 0.6240 0.0692 0.053 Uiso 1 1 calc R . .
C36 C 0.2889(2) 0.46997(15) 0.11961(15) 0.0343(3) Uani 1 1 d . . .
H36 H 0.3029 0.4427 0.0408 0.041 Uiso 1 1 calc R . .
C37 C 0.1775(3) 0.3966(2) 0.55215(17) 0.0532(5) Uani 1 1 d . . .
H37A H 0.2830 0.3908 0.5555 0.064 Uiso 1 1 calc R . .
H37B H 0.1432 0.3356 0.6079 0.064 Uiso 1 1 calc R . .
H37C H 0.1125 0.4791 0.5745 0.064 Uiso 1 1 calc R . .

loop_
_atom_site_aniso_label
_atom_site_aniso_U_11
_atom_site_aniso_U_22
_atom_site_aniso_U_33
_atom_site_aniso_U_23
_atom_site_aniso_U_13
_atom_site_aniso_U_12
Rh 0.02334(7) 0.02142(7) 0.02472(7) 0.00264(4) -0.00366(4) -0.00704(5)
Cl 0.0374(2) 0.03023(19) 0.0415(2) 0.01369(16) -0.00094(17) -0.00554(16)
P 0.02537(17) 0.02111(17) 0.02144(17) 0.00091(13) -0.00212(13) -0.00879(13)
O 0.0357(7) 0.0580(9) 0.1022(13) -0.0021(9) -0.0260(8) -0.0170(7)
N1 0.0267(6) 0.0257(6) 0.0322(7) 0.0050(5) -0.0046(5) -0.0109(5)
N2 0.0345(8) 0.0450(8) 0.0407(8) -0.0046(7) 0.0047(6) -0.0073(6)
N3 0.0487(8) 0.0382(7) 0.0238(6) -0.0028(5) -0.0059(6) -0.0117(6)
C1 0.0332(8) 0.0281(8) 0.0480(10) 0.0004(7) -0.0093(7) -0.0083(6)
C11 0.0265(7) 0.0260(7) 0.0236(7) 0.0005(5) -0.0048(5) -0.0082(5)
C12 0.0267(7) 0.0264(7) 0.0285(7) 0.0025(6) -0.0074(6) -0.0082(6)
C13 0.0282(8) 0.0393(9) 0.0462(10) 0.0071(7) -0.0077(7) -0.0133(7)
C14 0.0261(8) 0.0443(10) 0.0506(10) 0.0027(8) -0.0098(7) -0.0042(7)
C15 0.0371(8) 0.0301(8) 0.0394(9) 0.0012(7) -0.0144(7) -0.0015(6)
C16 0.0362(8) 0.0267(7) 0.0298(7) 0.0032(6) -0.0078(6) -0.0085(6)
C17 0.0423(10) 0.0329(9) 0.0658(13) -0.0049(8) -0.0194(9) -0.0146(7)
C21 0.0401(8) 0.0220(6) 0.0231(7) 0.0000(5) -0.0011(6) -0.0108(6)
C22 0.0436(9) 0.0221(7) 0.0308(8) -0.0002(6) 0.0041(7) -0.0098(6)
C23 0.0600(12) 0.0277(8) 0.0326(9) -0.0036(7) 0.0114(8) -0.0089(8)
C24 0.0850(15) 0.0331(9) 0.0246(8) -0.0044(7) -0.0005(9) -0.0150(9)
C25 0.0757(14) 0.0363(9) 0.0282(8) 0.0003(7) -0.0151(9) -0.0200(9)
C26 0.0503(10) 0.0279(7) 0.0275(8) 0.0011(6) -0.0082(7) -0.0142(7)
C27 0.0371(10) 0.0384(10) 0.0649(13) 0.0092(9) 0.0083(9) -0.0041(8)
C31 0.0260(7) 0.0223(6) 0.0279(7) -0.0011(5) -0.0026(5) -0.0080(5)
C32 0.0256(7) 0.0287(7) 0.0314(8) -0.0044(6) -0.0057(6) -0.0042(6)
C33 0.0356(8) 0.0345(8) 0.0462(10) -0.0152(7) -0.0075(7) -0.0077(7)
C34 0.0411(9) 0.0277(8) 0.0670(13) -0.0098(8) -0.0057(9) -0.0137(7)
C35 0.0481(10) 0.0280(8) 0.0548(11) 0.0019(7) 0.0029(8) -0.0184(7)
C36 0.0410(9) 0.0273(7) 0.0336(8) 0.0003(6) -0.0006(7) -0.0134(6)
C37 0.0620(13) 0.0636(13) 0.0276(9) -0.0070(8) -0.0122(8) -0.0041(10)

loop_
_atom_type_symbol
_atom_type_description
_atom_type_scat_dispersion_real
_atom_type_scat_dispersion_imag
_atom_type_scat_source
C C 0.0033 0.0016 'International Tables Vol C Tables 4.2.6.8 and 6.1.1.4'
H H 0.0000 0.0000 'International Tables Vol C Tables 4.2.6.8 and 6.1.1.4'
N N 0.0061 0.0033 'International Tables Vol C Tables 4.2.6.8 and 6.1.1.4'
O O 0.0106 0.0060 'International Tables Vol C Tables 4.2.6.8 and 6.1.1.4'
P P 0.1023 0.0942 'International Tables Vol C Tables 4.2.6.8 and 6.1.1.4'
Cl Cl 0.1484 0.1585 'International Tables Vol C Tables 4.2.6.8 and 6.1.1.4'
Rh Rh -1.1178 0.9187 'International Tables Vol C Tables 4.2.6.8 and 6.1.1.4'

loop_
_geom_angle_atom_site_label_1
_geom_angle_atom_site_label_2
_geom_angle_atom_site_label_3
_geom_angle
_geom_angle_site_symmetry_1
_geom_angle_site_symmetry_3
_geom_angle_publ_flag
C1 Rh N1 174.80(6) . . ?
C1 Rh P 95.00(6) . . ?
N1 Rh P 84.05(4) . . ?
C1 Rh Cl 93.16(5) . . ?
N1 Rh Cl 88.16(4) . . ?
P Rh Cl 171.011(16) . . ?
C31 P C11 103.35(7) . . ?
C31 P C21 106.04(7) . . ?
C11 P C21 105.07(7) . . ?
C31 P Rh 122.75(5) . . ?
C11 P Rh 101.89(5) . . ?
C21 P Rh 115.52(5) . . ?
C12 N1 C17 110.83(13) . . ?
C12 N1 Rh 114.46(9) . . ?
C17 N1 Rh 112.21(10) . . ?
C22 N2 C27 122.99(17) . . ?
C32 N3 C37 121.80(17) . . ?
O C1 Rh 177.73(19) . . ?
C12 C11 C16 119.50(14) . . ?
C12 C11 P 116.19(11) . . ?
C16 C11 P 124.26(12) . . ?
C13 C12 C11 120.54(14) . . ?
C13 C12 N1 120.82(14) . . ?
C11 C12 N1 118.63(13) . . ?
C14 C13 C12 119.40(16) . . ?
C13 C14 C15 120.58(16) . . ?
C16 C15 C14 119.86(15) . . ?
C15 C16 C11 120.12(15) . . ?
C26 C21 C22 119.38(15) . . ?
C26 C21 P 119.30(12) . . ?
C22 C21 P 121.04(13) . . ?
N2 C22 C23 121.15(17) . . ?
N2 C22 C21 121.03(15) . . ?
C23 C22 C21 117.81(17) . . ?
C24 C23 C22 121.22(18) . . ?
C23 C24 C25 121.24(17) . . ?
C24 C25 C26 118.83(19) . . ?
C25 C26 C21 121.50(18) . . ?
C36 C31 C32 119.56(14) . . ?
C36 C31 P 120.27(12) . . ?
C32 C31 P 120.06(11) . . ?
N3 C32 C33 121.43(15) . . ?
N3 C32 C31 120.75(14) . . ?
C33 C32 C31 117.75(15) . . ?
C34 C33 C32 121.25(16) . . ?
C35 C34 C33 120.88(16) . . ?
C34 C35 C36 119.32(17) . . ?
C35 C36 C31 121.15(16) . . ?

loop_
_geom_bond_atom_site_label_1
_geom_bond_atom_site_label_2
_geom_bond_distance
_geom_bond_site_symmetry_2
_geom_bond_publ_flag
Rh C1 1.8160(17) . ?
Rh N1 2.1368(13) . ?
Rh P 2.2199(4) . ?
Rh Cl 2.3787(4) . ?
P C31 1.8143(15) . ?
P C11 1.8180(15) . ?
P C21 1.8223(15) . ?
O C1 1.139(2) . ?
N1 C12 1.4666(19) . ?
N1 C17 1.492(2) . ?
N2 C22 1.371(2) . ?
N2 C27 1.455(2) . ?
N3 C32 1.366(2) . ?
N3 C37 1.450(2) . ?
C11 C12 1.390(2) . ?
C11 C16 1.398(2) . ?
C12 C13 1.389(2) . ?
C13 C14 1.387(2) . ?
C14 C15 1.390(3) . ?
C15 C16 1.382(2) . ?
C21 C26 1.396(2) . ?
C21 C22 1.423(2) . ?
C22 C23 1.409(2) . ?
C23 C24 1.374(3) . ?
C24 C25 1.383(3) . ?
C25 C26 1.390(2) . ?
C31 C36 1.397(2) . ?
C31 C32 1.420(2) . ?
C32 C33 1.409(2) . ?
C33 C34 1.378(3) . ?
C34 C35 1.378(3) . ?
C35 C36 1.388(2) . ?

loop_
_geom_hbond_atom_site_label_D
_geom_hbond_atom_site_label_H
_geom_hbond_atom_site_label_A
_geom_hbond_distance_DH
_geom_hbond_distance_HA
_geom_hbond_distance_DA
_geom_hbond_angle_DHA
_geom_hbond_site_symmetry_A
N1 H1N Cl 0.93 2.38 3.2870(14) 164.7 2_556

loop_
_geom_torsion_atom_site_label_1
_geom_torsion_atom_site_label_2
_geom_torsion_atom_site_label_3
_geom_torsion_atom_site_label_4
_geom_torsion
_geom_torsion_site_symmetry_1
_geom_torsion_site_symmetry_2
_geom_torsion_site_symmetry_3
_geom_torsion_site_symmetry_4
_geom_torsion_publ_flag
C1 Rh P C31 -44.49(8) . . . . ?
N1 Rh P C31 130.38(7) . . . . ?
Cl Rh P C31 160.42(10) . . . . ?
C1 Rh P C11 -159.07(8) . . . . ?
N1 Rh P C11 15.80(6) . . . . ?
Cl Rh P C11 45.84(11) . . . . ?
C1 Rh P C21 87.67(8) . . . . ?
N1 Rh P C21 -97.47(7) . . . . ?
Cl Rh P C21 -67.42(11) . . . . ?
C1 Rh N1 C12 58.9(7) . . . . ?
P Rh N1 C12 -20.84(10) . . . . ?
Cl Rh N1 C12 163.64(10) . . . . ?
C1 Rh N1 C17 -173.7(7) . . . . ?
P Rh N1 C17 106.57(11) . . . . ?
Cl Rh N1 C17 -68.94(11) . . . . ?
N1 Rh C1 O 24(5) . . . . ?
P Rh C1 O 103(4) . . . . ?
Cl Rh C1 O -81(4) . . . . ?
C31 P C11 C12 -139.78(12) . . . . ?
C21 P C11 C12 109.24(12) . . . . ?
Rh P C11 C12 -11.61(12) . . . . ?
C31 P C11 C16 37.53(15) . . . . ?
C21 P C11 C16 -73.45(14) . . . . ?
Rh P C11 C16 165.71(12) . . . . ?
C16 C11 C12 C13 -0.8(2) . . . . ?
P C11 C12 C13 176.69(13) . . . . ?
C16 C11 C12 N1 178.60(14) . . . . ?
P C11 C12 N1 -3.95(19) . . . . ?
C17 N1 C12 C13 70.5(2) . . . . ?
Rh N1 C12 C13 -161.39(13) . . . . ?
C17 N1 C12 C11 -108.87(16) . . . . ?
Rh N1 C12 C11 19.26(17) . . . . ?
C11 C12 C13 C14 1.2(3) . . . . ?
N1 C12 C13 C14 -178.12(16) . . . . ?
C12 C13 C14 C15 -0.7(3) . . . . ?
C13 C14 C15 C16 -0.3(3) . . . . ?
C14 C15 C16 C11 0.7(3) . . . . ?
C12 C11 C16 C15 -0.2(2) . . . . ?
P C11 C16 C15 -177.46(13) . . . . ?
C31 P C21 C26 -115.61(12) . . . . ?
C11 P C21 C26 -6.57(14) . . . . ?
Rh P C21 C26 104.84(12) . . . . ?
C31 P C21 C22 70.38(13) . . . . ?
C11 P C21 C22 179.42(12) . . . . ?
Rh P C21 C22 -69.17(13) . . . . ?
C27 N2 C22 C23 -13.7(3) . . . . ?
C27 N2 C22 C21 166.65(16) . . . . ?
C26 C21 C22 N2 179.64(15) . . . . ?
P C21 C22 N2 -6.4(2) . . . . ?
C26 C21 C22 C23 0.0(2) . . . . ?
P C21 C22 C23 174.00(12) . . . . ?
N2 C22 C23 C24 -179.22(17) . . . . ?
C21 C22 C23 C24 0.4(2) . . . . ?
C22 C23 C24 C25 -0.5(3) . . . . ?
C23 C24 C25 C26 0.1(3) . . . . ?
C24 C25 C26 C21 0.3(3) . . . . ?
C22 C21 C26 C25 -0.4(2) . . . . ?
P C21 C26 C25 -174.47(13) . . . . ?
C11 P C31 C36 -100.71(13) . . . . ?
C21 P C31 C36 9.56(15) . . . . ?
Rh P C31 C36 145.44(11) . . . . ?
C11 P C31 C32 75.53(13) . . . . ?
C21 P C31 C32 -174.20(12) . . . . ?
Rh P C31 C32 -38.32(14) . . . . ?
C37 N3 C32 C33 -15.4(2) . . . . ?
C37 N3 C32 C31 167.65(16) . . . . ?
C36 C31 C32 N3 179.86(15) . . . . ?
P C31 C32 N3 3.6(2) . . . . ?
C36 C31 C32 C33 2.8(2) . . . . ?
P C31 C32 C33 -173.42(12) . . . . ?
N3 C32 C33 C34 -178.75(16) . . . . ?
C31 C32 C33 C34 -1.8(2) . . . . ?
C32 C33 C34 C35 -0.9(3) . . . . ?
C33 C34 C35 C36 2.3(3) . . . . ?
C34 C35 C36 C31 -1.2(3) . . . . ?
C32 C31 C36 C35 -1.4(2) . . . . ?
P C31 C36 C35 174.82(14) . . . . ?
